data_4066604
loop_
_publ_author_name
'Fandos, Rosa'
'Fern\'andez-Gallardo, Jacob'
'Otero, Antonio'
'Rodr\'iguez, Ana'
'Ruiz, Mar\'ia Jos\'e'

_publ_section_title
;
 Influence of Hydrogen Bonds on the Stability of Some Cationic
 Monoaminocarbene Tantalum Complexes Containing Tridentate Bis(phenolato)
 [OSO]-Type Ligands
;
_journal_issue 22
_journal_name_full Organometallics
_journal_page_first 5834
_journal_paper_doi 10.1021/om100541g
_journal_volume 29
_journal_year 2010
_chemical_formula_moiety '2(C32 H33 Cl4 N O3 S Ta), C H2 Cl2, 2(Cl)'
_chemical_formula_sum 'C65 H68 Cl12 N2 O6 S2 Ta2'
_chemical_formula_weight 1824.65
_chemical_name_systematic
;
 ?
;
_space_group_IT_number 14
_symmetry_cell_setting monoclinic
_symmetry_space_group_name_Hall '-P 2ybc'
_symmetry_space_group_name_H-M 'P 1 21/c 1'
_atom_sites_solution_hydrogens geom
_atom_sites_solution_primary direct
_atom_sites_solution_secondary difmap
_audit_creation_method SHELXL-97
_cell_angle_alpha 90.00
_cell_angle_beta 107.246(3)
_cell_angle_gamma 90.00
_cell_formula_units_Z 2
_cell_length_a 14.107(3)
_cell_length_b 17.260(3)
_cell_length_c 15.701(3)
_cell_measurement_reflns_used 826
_cell_measurement_temperature 180(2)
_cell_measurement_theta_max 16.641
_cell_measurement_theta_min 2.359
_cell_volume 3651.1(12)
_computing_cell_refinement 'Bruker SAINT'
_computing_data_collection 'Bruker APEX'
_computing_data_reduction 'Bruker SAINT, SADABS, XPREP'
_computing_molecular_graphics 'Bruker SHELXTL'
_computing_publication_material 'Bruker SHELXTL'
_computing_structure_refinement 'SHELXL-97 (Sheldrick, 1997)'
_computing_structure_solution 'SHELXS-97 (Sheldrick, 1990)'
_diffrn_ambient_temperature 180(2)
_diffrn_measured_fraction_theta_full 0.967
_diffrn_measured_fraction_theta_max 0.967
_diffrn_measurement_device_type 'CCD area detector'
_diffrn_measurement_method 'omega scans'
_diffrn_radiation_monochromator graphite
_diffrn_radiation_source 'fine-focus sealed tube'
_diffrn_radiation_type MoK\a
_diffrn_radiation_wavelength 0.71073
_diffrn_reflns_av_R_equivalents 0.1262
_diffrn_reflns_av_sigmaI/netI 0.1775
_diffrn_reflns_limit_h_max 18
_diffrn_reflns_limit_h_min -18
_diffrn_reflns_limit_k_max 22
_diffrn_reflns_limit_k_min -22
_diffrn_reflns_limit_l_max 20
_diffrn_reflns_limit_l_min -16
_diffrn_reflns_number 24828
_diffrn_reflns_theta_full 28.00
_diffrn_reflns_theta_max 28.00
_diffrn_reflns_theta_min 2.91
_exptl_absorpt_coefficient_mu 3.540
_exptl_absorpt_correction_T_max 0.7412
_exptl_absorpt_correction_T_min 0.5844
_exptl_absorpt_correction_type multi-scan
_exptl_absorpt_process_details SADABS
_exptl_crystal_colour yellow
_exptl_crystal_density_diffrn 1.660
_exptl_crystal_density_method 'not measured'
_exptl_crystal_description block
_exptl_crystal_F_000 1804
_exptl_crystal_size_max 0.17
_exptl_crystal_size_mid 0.12
_exptl_crystal_size_min 0.09
_refine_diff_density_max 2.041
_refine_diff_density_min -1.513
_refine_diff_density_rms 0.204
_refine_ls_extinction_method none
_refine_ls_goodness_of_fit_ref 0.905
_refine_ls_hydrogen_treatment constr
_refine_ls_matrix_type full
_refine_ls_number_parameters 428
_refine_ls_number_reflns 8530
_refine_ls_number_restraints 274
_refine_ls_restrained_S_all 0.893
_refine_ls_R_factor_all 0.1447
_refine_ls_R_factor_gt 0.0658
_refine_ls_shift/su_max 0.001
_refine_ls_shift/su_mean 0.000
_refine_ls_structure_factor_coef Fsqd
_refine_ls_weighting_details 'calc w=1/[\s^2^(Fo^2^)+(0.0651P)^2^+0.0000P] where P=(Fo^2^+2Fc^2^)/3'
_refine_ls_weighting_scheme calc
_refine_ls_wR_factor_gt 0.1329
_refine_ls_wR_factor_ref 0.1648
_reflns_number_gt 4207
_reflns_number_total 8530
_reflns_threshold_expression >2sigma(I)
_cod_data_source_file om100541g_si_001.cif
_cod_data_source_block 8
_cod_original_cell_volume 3651.3(12)
_cod_original_sg_symbol_H-M P21/c
_cod_database_code 4066604

loop_
_symmetry_equiv_pos_as_xyz
'x, y, z'
'-x, y+1/2, -z+1/2'
'-x, -y, -z'
'x, -y-1/2, z-1/2'

loop_
_atom_site_label
_atom_site_type_symbol
_atom_site_fract_x
_atom_site_fract_y
_atom_site_fract_z
_atom_site_U_iso_or_equiv
_atom_site_adp_type
_atom_site_occupancy
_atom_site_symmetry_multiplicity
_atom_site_calc_flag
_atom_site_refinement_flags
_atom_site_disorder_assembly
_atom_site_disorder_group
Ta1 Ta 0.29647(3) 0.10689(2) 0.76784(3) 0.02833(13) Uani 1 1 d U . .
Cl1 Cl -0.0162(2) 0.20055(16) 0.8135(2) 0.0484(7) Uani 1 1 d U . .
Cl2 Cl -0.1114(2) 0.33996(17) 0.4934(2) 0.0585(8) Uani 1 1 d U . .
Cl3 Cl 0.1514(2) -0.14108(15) 0.6253(2) 0.0516(7) Uani 1 1 d U . .
Cl4 Cl 0.0244(2) -0.00124(18) 0.3084(2) 0.0582(8) Uani 1 1 d U . .
Cl5 Cl 0.4393(3) 0.32472(17) 0.7088(3) 0.0782(12) Uani 1 1 d U . .
S1 S 0.22185(17) 0.16462(13) 0.60313(17) 0.0305(6) Uani 1 1 d U . .
N1 N 0.4691(6) 0.1438(4) 0.6847(6) 0.035(2) Uani 1 1 d U . .
H1 H 0.4581 0.1885 0.7070 0.043 Uiso 1 1 calc R . .
O1 O 0.1575(4) 0.1424(3) 0.7622(4) 0.0298(15) Uani 1 1 d U . .
O2 O 0.2322(4) 0.0159(3) 0.6913(4) 0.0298(15) Uani 1 1 d U . .
O3 O 0.3396(5) 0.2098(3) 0.7817(5) 0.0385(17) Uani 1 1 d U . .
H3A H 0.4012 0.2110 0.8064 0.058 Uiso 1 1 calc R . .
C1 C 0.0965(6) 0.1901(5) 0.7025(7) 0.028(2) Uani 1 1 d U . .
C2 C 0.0103(7) 0.2208(5) 0.7134(7) 0.032(2) Uani 1 1 d U . .
C3 C -0.0501(7) 0.2692(6) 0.6540(7) 0.038(2) Uani 1 1 d U . .
H3 H -0.1047 0.2934 0.6669 0.045 Uiso 1 1 calc R . .
C4 C -0.0308(7) 0.2828(5) 0.5747(8) 0.039(3) Uani 1 1 d U . .
C5 C 0.0522(7) 0.2542(5) 0.5575(7) 0.035(2) Uani 1 1 d U . .
H5 H 0.0665 0.2658 0.5035 0.042 Uiso 1 1 calc R . .
C6 C 0.1148(7) 0.2073(5) 0.6225(7) 0.032(2) Uani 1 1 d U . .
C7 C 0.1723(6) 0.0777(5) 0.5481(6) 0.0232(19) Uani 1 1 d U . .
C8 C 0.1245(7) 0.0749(6) 0.4584(7) 0.037(2) Uani 1 1 d U . .
H8 H 0.1179 0.1200 0.4225 0.044 Uiso 1 1 calc R . .
C9 C 0.0856(7) 0.0041(6) 0.4210(8) 0.041(3) Uani 1 1 d U . .
C10 C 0.0950(6) -0.0600(6) 0.4728(7) 0.038(3) Uani 1 1 d U . .
H10 H 0.0686 -0.1079 0.4465 0.045 Uiso 1 1 calc R . .
C11 C 0.1416(7) -0.0566(5) 0.5615(8) 0.035(2) Uani 1 1 d U . .
C12 C 0.1838(6) 0.0120(5) 0.6040(7) 0.028(2) Uani 1 1 d U . .
C13 C 0.4181(6) 0.0864(5) 0.6995(7) 0.032(2) Uani 1 1 d U . .
C14 C 0.4355(7) 0.0094(5) 0.6631(8) 0.044(3) Uani 1 1 d U . .
H14A H 0.5006 0.0095 0.6525 0.066 Uiso 1 1 calc R . .
H14B H 0.3836 -0.0003 0.6068 0.066 Uiso 1 1 calc R . .
H14C H 0.4338 -0.0313 0.7061 0.066 Uiso 1 1 calc R . .
C15 C 0.5432(7) 0.1454(6) 0.6358(8) 0.040(3) Uani 1 1 d U . .
C16 C 0.5180(8) 0.1343(6) 0.5462(9) 0.045(3) Uani 1 1 d U . .
C17 C 0.5919(10) 0.1428(6) 0.5061(9) 0.061(4) Uani 1 1 d U . .
H17 H 0.5764 0.1357 0.4434 0.074 Uiso 1 1 calc R . .
C18 C 0.6883(10) 0.1615(7) 0.5545(13) 0.070(4) Uani 1 1 d U . .
H18 H 0.7389 0.1654 0.5262 0.084 Uiso 1 1 calc R . .
C19 C 0.7088(10) 0.1742(9) 0.6437(13) 0.082(5) Uani 1 1 d U . .
H19 H 0.7747 0.1882 0.6764 0.099 Uiso 1 1 calc R . .
C20 C 0.6397(9) 0.1679(7) 0.6890(11) 0.065(4) Uani 1 1 d U . .
C21 C 0.4155(8) 0.1156(7) 0.4896(8) 0.053(3) Uani 1 1 d U . .
H21A H 0.4049 0.0595 0.4900 0.080 Uiso 1 1 calc R . .
H21B H 0.4070 0.1330 0.4283 0.080 Uiso 1 1 calc R . .
H21C H 0.3673 0.1421 0.5133 0.080 Uiso 1 1 calc R . .
C22 C 0.6630(9) 0.1849(8) 0.7873(9) 0.075(4) Uani 1 1 d U . .
H22A H 0.7320 0.2023 0.8107 0.112 Uiso 1 1 calc R . .
H22B H 0.6536 0.1378 0.8188 0.112 Uiso 1 1 calc R . .
H22C H 0.6185 0.2256 0.7963 0.112 Uiso 1 1 calc R . .
C23 C 0.2695(8) 0.0344(5) 0.8897(8) 0.040(3) Uani 1 1 d U . .
C24 C 0.3459(7) -0.0077(6) 0.8679(7) 0.039(3) Uani 1 1 d U . .
C25 C 0.4333(8) 0.0400(6) 0.8854(7) 0.037(2) Uani 1 1 d U . .
C26 C 0.4110(7) 0.1092(6) 0.9219(7) 0.039(2) Uani 1 1 d U . .
C27 C 0.3135(7) 0.1088(6) 0.9254(6) 0.033(2) Uani 1 1 d U . .
C28 C 0.1691(7) 0.0071(6) 0.8863(8) 0.046(3) Uani 1 1 d U . .
H28A H 0.1503 -0.0362 0.8442 0.068 Uiso 1 1 calc R . .
H28B H 0.1214 0.0495 0.8666 0.068 Uiso 1 1 calc R . .
H28C H 0.1691 -0.0103 0.9457 0.068 Uiso 1 1 calc R . .
C29 C 0.3360(9) -0.0907(6) 0.8372(8) 0.050(3) Uani 1 1 d U . .
H29A H 0.3343 -0.1245 0.8870 0.075 Uiso 1 1 calc R . .
H29B H 0.3929 -0.1048 0.8166 0.075 Uiso 1 1 calc R . .
H29C H 0.2746 -0.0971 0.7883 0.075 Uiso 1 1 calc R . .
C30 C 0.5329(7) 0.0158(6) 0.8840(8) 0.045(3) Uani 1 1 d U . .
H30A H 0.5655 0.0589 0.8631 0.068 Uiso 1 1 calc R . .
H30B H 0.5271 -0.0284 0.8436 0.068 Uiso 1 1 calc R . .
H30C H 0.5725 0.0009 0.9443 0.068 Uiso 1 1 calc R . .
C31 C 0.4824(8) 0.1756(6) 0.9553(8) 0.054(3) Uani 1 1 d U . .
H31A H 0.4479 0.2249 0.9369 0.081 Uiso 1 1 calc R . .
H31B H 0.5380 0.1714 0.9300 0.081 Uiso 1 1 calc R . .
H31C H 0.5077 0.1736 1.0205 0.081 Uiso 1 1 calc R . .
C32 C 0.2620(8) 0.1711(6) 0.9622(7) 0.047(3) Uani 1 1 d U . .
H32A H 0.2882 0.1718 1.0274 0.070 Uiso 1 1 calc R . .
H32B H 0.1905 0.1605 0.9448 0.070 Uiso 1 1 calc R . .
H32C H 0.2736 0.2215 0.9384 0.070 Uiso 1 1 calc R . .
C41 C 0.7885(17) 0.5742(12) 0.2990(11) 0.086(9) Uiso 0.50 1 d PD . .
H41A H 0.7372 0.5993 0.3210 0.103 Uiso 0.50 1 calc PR A 1
H41B H 0.8181 0.6154 0.2712 0.103 Uiso 0.50 1 calc PR A 1
Cl8 Cl 0.8798(7) 0.5427(6) 0.3909(6) 0.031(2) Uani 0.25 1 d PDU B 1
Cl9 Cl 0.7306(6) 0.5152(5) 0.2190(6) 0.031(2) Uiso 0.25 1 d PD B 1
Cl8A Cl 0.8339(11) 0.5180(8) 0.3764(11) 0.068(4) Uiso 0.25 1 d PD B 2
Cl9A Cl 0.8010(7) 0.6342(5) 0.2307(8) 0.038(3) Uani 0.25 1 d PDU B 2

loop_
_atom_site_aniso_label
_atom_site_aniso_U_11
_atom_site_aniso_U_22
_atom_site_aniso_U_33
_atom_site_aniso_U_23
_atom_site_aniso_U_13
_atom_site_aniso_U_12
Ta1 0.0304(2) 0.0272(2) 0.0260(2) -0.00013(19) 0.00610(16) 0.00040(18)
Cl1 0.0448(16) 0.0668(19) 0.0397(18) 0.0033(14) 0.0217(14) 0.0089(13)
Cl2 0.071(2) 0.062(2) 0.0380(18) 0.0092(14) 0.0087(15) 0.0330(15)
Cl3 0.0681(19) 0.0355(15) 0.0461(19) -0.0044(13) 0.0090(15) -0.0092(13)
Cl4 0.0526(18) 0.086(2) 0.0307(17) -0.0139(15) 0.0040(14) -0.0128(15)
Cl5 0.097(3) 0.0419(18) 0.115(4) 0.0065(19) 0.062(3) -0.0060(17)
S1 0.0298(13) 0.0336(14) 0.0291(15) 0.0033(11) 0.0104(11) 0.0018(10)
N1 0.038(5) 0.025(4) 0.048(6) -0.009(4) 0.020(4) -0.006(3)
O1 0.033(4) 0.038(4) 0.015(4) -0.002(3) 0.004(3) -0.009(3)
O2 0.034(4) 0.026(3) 0.029(4) 0.001(3) 0.008(3) -0.007(3)
O3 0.045(4) 0.031(4) 0.040(5) -0.005(3) 0.014(4) -0.003(3)
C1 0.029(5) 0.030(5) 0.028(6) -0.004(4) 0.014(4) -0.003(4)
C2 0.037(6) 0.028(5) 0.033(6) -0.003(4) 0.015(5) 0.000(4)
C3 0.036(6) 0.041(6) 0.040(7) -0.002(5) 0.017(5) 0.001(5)
C4 0.044(6) 0.018(5) 0.043(7) 0.004(5) -0.005(5) 0.005(4)
C5 0.036(6) 0.031(6) 0.035(6) 0.005(5) 0.006(5) 0.006(4)
C6 0.041(6) 0.025(5) 0.035(6) 0.006(4) 0.019(5) 0.001(4)
C7 0.023(5) 0.028(5) 0.017(5) 0.007(4) 0.004(4) 0.007(4)
C8 0.038(6) 0.048(6) 0.028(6) 0.002(5) 0.016(5) 0.006(5)
C9 0.030(6) 0.056(7) 0.036(7) -0.003(6) 0.007(5) -0.004(5)
C10 0.023(5) 0.047(7) 0.037(7) -0.017(5) 0.000(5) -0.008(4)
C11 0.027(5) 0.034(6) 0.046(7) -0.014(5) 0.014(5) -0.005(4)
C12 0.018(5) 0.039(6) 0.026(6) -0.005(4) 0.004(4) 0.001(4)
C13 0.027(5) 0.036(6) 0.027(6) -0.012(4) 0.000(4) -0.001(4)
C14 0.041(6) 0.032(6) 0.058(8) 0.002(5) 0.011(6) 0.004(4)
C15 0.034(6) 0.034(6) 0.052(8) 0.003(5) 0.013(6) -0.001(4)
C16 0.050(7) 0.048(6) 0.052(8) -0.002(6) 0.040(7) 0.004(5)
C17 0.083(10) 0.048(7) 0.057(9) -0.007(6) 0.027(8) 0.013(7)
C18 0.049(8) 0.055(8) 0.119(15) 0.015(9) 0.044(9) 0.009(6)
C19 0.040(8) 0.110(12) 0.105(15) 0.013(11) 0.033(9) 0.006(7)
C20 0.054(8) 0.062(8) 0.082(12) 0.019(8) 0.024(8) -0.001(6)
C21 0.058(7) 0.067(8) 0.040(7) -0.004(6) 0.022(6) -0.011(6)
C22 0.051(8) 0.098(11) 0.060(10) 0.002(8) -0.006(7) -0.028(7)
C23 0.046(6) 0.030(6) 0.044(7) 0.010(5) 0.013(5) -0.005(5)
C24 0.038(6) 0.037(6) 0.042(7) -0.003(5) 0.012(5) 0.001(5)
C25 0.053(7) 0.033(6) 0.025(6) 0.003(4) 0.009(5) 0.007(5)
C26 0.041(6) 0.039(6) 0.030(6) -0.015(5) -0.001(5) -0.007(5)
C27 0.033(5) 0.041(6) 0.014(5) 0.007(4) -0.009(4) 0.007(4)
C28 0.046(7) 0.049(7) 0.047(8) 0.009(5) 0.021(6) -0.001(5)
C29 0.072(8) 0.043(7) 0.034(7) 0.006(5) 0.015(6) 0.010(5)
C30 0.041(6) 0.042(6) 0.048(8) 0.004(5) 0.008(6) 0.014(5)
C31 0.059(7) 0.041(7) 0.048(8) -0.019(6) -0.005(6) -0.002(5)
C32 0.061(7) 0.049(7) 0.030(7) -0.007(5) 0.013(6) 0.010(5)
Cl8 0.034(5) 0.037(6) 0.017(5) 0.008(4) 0.000(4) -0.004(4)
Cl9A 0.039(5) 0.018(4) 0.065(8) 0.007(5) 0.027(5) 0.005(4)

loop_
_atom_type_symbol
_atom_type_description
_atom_type_scat_dispersion_real
_atom_type_scat_dispersion_imag
_atom_type_scat_source
C C 0.0033 0.0016 'International Tables Vol C Tables 4.2.6.8 and 6.1.1.4'
H H 0.0000 0.0000 'International Tables Vol C Tables 4.2.6.8 and 6.1.1.4'
N N 0.0061 0.0033 'International Tables Vol C Tables 4.2.6.8 and 6.1.1.4'
O O 0.0106 0.0060 'International Tables Vol C Tables 4.2.6.8 and 6.1.1.4'
S S 0.1246 0.1234 'International Tables Vol C Tables 4.2.6.8 and 6.1.1.4'
Cl Cl 0.1484 0.1585 'International Tables Vol C Tables 4.2.6.8 and 6.1.1.4'
Ta Ta -0.7052 6.5227 'International Tables Vol C Tables 4.2.6.8 and 6.1.1.4'

loop_
_geom_angle_atom_site_label_1
_geom_angle_atom_site_label_2
_geom_angle_atom_site_label_3
_geom_angle
O3 Ta1 O2 151.7(3)
O3 Ta1 O1 89.7(3)
O2 Ta1 O1 87.2(2)
O3 Ta1 C13 86.5(3)
O2 Ta1 C13 82.5(3)
O1 Ta1 C13 150.3(3)
O3 Ta1 C23 121.6(3)
O2 Ta1 C23 85.4(3)
O1 Ta1 C23 79.3(3)
C13 Ta1 C23 127.2(3)
O3 Ta1 C27 86.4(3)
O2 Ta1 C27 120.7(3)
O1 Ta1 C27 80.9(3)
C13 Ta1 C27 128.1(3)
C23 Ta1 C27 35.3(3)
O3 Ta1 C26 77.0(3)
O2 Ta1 C26 129.8(3)
O1 Ta1 C26 112.3(3)
C13 Ta1 C26 95.6(3)
C23 Ta1 C26 56.2(3)
C27 Ta1 C26 33.0(3)
O3 Ta1 C24 131.3(3)
O2 Ta1 C24 75.5(3)
O1 Ta1 C24 110.7(3)
C13 Ta1 C24 93.6(3)
C23 Ta1 C24 33.7(3)
C27 Ta1 C24 56.0(3)
C26 Ta1 C24 54.4(3)
O3 Ta1 C25 101.4(3)
O2 Ta1 C25 101.0(3)
O1 Ta1 C25 133.6(3)
C13 Ta1 C25 75.9(3)
C23 Ta1 C25 56.5(3)
C27 Ta1 C25 55.5(3)
C26 Ta1 C25 32.5(3)
C24 Ta1 C25 33.4(3)
O3 Ta1 S1 77.3(2)
O2 Ta1 S1 74.74(18)
O1 Ta1 S1 75.38(18)
C13 Ta1 S1 75.0(2)
C23 Ta1 S1 148.3(3)
C27 Ta1 S1 151.1(2)
C26 Ta1 S1 153.1(2)
C24 Ta1 S1 149.3(3)
C25 Ta1 S1 150.9(2)
C7 S1 C6 101.7(4)
C7 S1 Ta1 98.2(3)
C6 S1 Ta1 95.7(3)
C13 N1 C15 129.2(8)
C1 O1 Ta1 128.6(5)
C12 O2 Ta1 130.5(6)
O1 C1 C2 123.5(9)
O1 C1 C6 120.5(8)
C2 C1 C6 115.9(9)
C3 C2 C1 123.4(10)
C3 C2 Cl1 118.9(7)
C1 C2 Cl1 117.6(8)
C2 C3 C4 118.6(9)
C5 C4 C3 121.9(10)
C5 C4 Cl2 118.1(9)
C3 C4 Cl2 120.0(8)
C4 C5 C6 117.3(10)
C1 C6 C5 122.7(9)
C1 C6 S1 117.4(7)
C5 C6 S1 120.0(8)
C8 C7 C12 122.7(9)
C8 C7 S1 122.4(7)
C12 C7 S1 114.9(7)
C7 C8 C9 118.4(10)
C10 C9 C8 120.3(10)
C10 C9 Cl4 120.1(8)
C8 C9 Cl4 119.5(8)
C9 C10 C11 120.9(10)
C10 C11 C12 122.3(10)
C10 C11 Cl3 119.0(8)
C12 C11 Cl3 118.7(8)
O2 C12 C11 123.0(9)
O2 C12 C7 121.7(8)
C11 C12 C7 115.3(9)
N1 C13 C14 116.8(9)
N1 C13 Ta1 120.0(7)
C14 C13 Ta1 123.0(7)
C16 C15 C20 123.8(11)
C16 C15 N1 122.0(9)
C20 C15 N1 113.8(11)
C15 C16 C17 117.2(12)
C15 C16 C21 123.9(9)
C17 C16 C21 118.9(12)
C16 C17 C18 121.8(14)
C19 C18 C17 118.6(13)
C18 C19 C20 123.6(15)
C19 C20 C15 114.9(14)
C19 C20 C22 122.9(13)
C15 C20 C22 122.2(11)
C24 C23 C27 105.9(8)
C24 C23 C28 127.9(9)
C27 C23 C28 126.0(9)
C24 C23 Ta1 76.4(6)
C27 C23 Ta1 72.5(5)
C28 C23 Ta1 120.8(7)
C23 C24 C25 109.2(9)
C23 C24 C29 123.9(9)
C25 C24 C29 126.8(9)
C23 C24 Ta1 69.9(6)
C25 C24 Ta1 74.4(6)
C29 C24 Ta1 124.9(7)
C26 C25 C24 106.4(9)
C26 C25 C30 125.4(9)
C24 C25 C30 127.0(9)
C26 C25 Ta1 72.1(6)
C24 C25 Ta1 72.3(6)
C30 C25 Ta1 130.3(7)
C27 C26 C25 110.9(9)
C27 C26 C31 123.7(9)
C25 C26 C31 125.4(10)
C27 C26 Ta1 70.9(5)
C25 C26 Ta1 75.4(6)
C31 C26 Ta1 121.6(7)
C26 C27 C23 107.5(8)
C26 C27 C32 127.3(9)
C23 C27 C32 125.1(9)
C26 C27 Ta1 76.1(6)
C23 C27 Ta1 72.2(6)
C32 C27 Ta1 119.4(6)
Cl8A C41 Cl9A 150.3(19)
Cl8A C41 Cl9 102.2(13)
Cl9A C41 Cl9 91.1(10)
Cl8A C41 Cl8 26.0(6)
Cl9A C41 Cl8 126.0(15)
Cl9 C41 Cl8 122.0(14)

loop_
_geom_bond_atom_site_label_1
_geom_bond_atom_site_label_2
_geom_bond_distance
Ta1 O3 1.870(6)
Ta1 O2 2.022(6)
Ta1 O1 2.030(6)
Ta1 C13 2.305(9)
Ta1 C23 2.409(10)
Ta1 C27 2.414(9)
Ta1 C26 2.479(10)
Ta1 C24 2.493(10)
Ta1 C25 2.520(10)
Ta1 S1 2.679(3)
Cl1 C2 1.755(10)
Cl2 C4 1.742(10)
Cl3 C11 1.752(11)
Cl4 C9 1.724(11)
S1 C7 1.768(9)
S1 C6 1.785(9)
N1 C13 1.287(11)
N1 C15 1.469(13)
O1 C1 1.349(11)
O2 C12 1.340(11)
C1 C2 1.382(12)
C1 C6 1.388(13)
C2 C3 1.350(14)
C3 C4 1.372(14)
C4 C5 1.369(13)
C5 C6 1.394(13)
C7 C8 1.370(13)
C7 C12 1.415(12)
C8 C9 1.396(14)
C9 C10 1.356(14)
C10 C11 1.353(14)
C11 C12 1.401(12)
C13 C14 1.495(12)
C15 C16 1.360(15)
C15 C20 1.423(16)
C16 C17 1.376(15)
C16 C21 1.491(16)
C17 C18 1.385(17)
C18 C19 1.36(2)
C19 C20 1.370(18)
C20 C22 1.510(18)
C23 C24 1.424(13)
C23 C27 1.463(13)
C23 C28 1.479(13)
C24 C25 1.439(13)
C24 C29 1.506(14)
C25 C26 1.401(13)
C25 C30 1.472(13)
C26 C27 1.392(13)
C26 C31 1.514(13)
C27 C32 1.506(13)
C41 Cl8A 1.539(17)
C41 Cl9A 1.538(16)
C41 Cl9 1.634(18)
C41 Cl8 1.713(16)
